data_1544809
loop_
_publ_author_name
'Urtizberea, A.'
'Roubeau, O.'

_publ_section_title
;
 Switchable slow relaxation of magnetization in the native low temperature
 phase of a cooperative spin-crossover compound.
;
_journal_issue 3
_journal_name_full 'Chemical science'
_journal_page_first 2290
_journal_page_last 2295
_journal_paper_doi 10.1039/c6sc04737h
_journal_volume 8
_journal_year 2017
_chemical_formula_moiety 'C12 H24 Fe N24, 2(C F3 O3 S)'
_chemical_formula_sum 'C14 H24 F6 Fe N24 O6 S2'
_chemical_formula_weight 858.54
_chemical_name_systematic
;
 ?
;
_space_group_crystal_system triclinic
_space_group_IT_number 2
_space_group_name_Hall '-P 1'
_space_group_name_H-M_alt 'P -1'
_symmetry_space_group_name_Hall '-P 1'
_symmetry_space_group_name_H-M 'P -1'
_atom_sites_solution_hydrogens geom
_audit_creation_method SHELXL-2014
_audit_update_record
;
2016-07-14 deposited with the CCDC.
2016-12-12 downloaded from the CCDC.
;
_cell_angle_alpha 63.483(3)
_cell_angle_beta 89.755(4)
_cell_angle_gamma 88.763(4)
_cell_formula_units_Z 1
_cell_length_a 7.5430(10)
_cell_length_b 11.336(2)
_cell_length_c 11.424(2)
_cell_measurement_reflns_used 7352
_cell_measurement_temperature 200(2)
_cell_measurement_theta_max 33.66
_cell_measurement_theta_min 3.63
_cell_volume 873.9(2)
_computing_cell_refinement 'Bruker SAINT'
_computing_data_collection 'Bruker APEX 2'
_computing_data_reduction 'Bruker SAINT'
_computing_structure_refinement 'SHELXL-2014 (Sheldrick, 2015)'
_computing_structure_solution 'SHELXT (Sheldrick, 2015)'
_diffrn_ambient_temperature 200(2)
_diffrn_detector_area_resol_mean 10.42
_diffrn_measured_fraction_theta_full 0.998
_diffrn_measured_fraction_theta_max 0.998
_diffrn_measurement_device_type 'Bruker D8 with PHOTON 100 detector'
_diffrn_measurement_method 'shutterless /f and /w scans'
_diffrn_radiation_monochromator 'silicon 111'
_diffrn_radiation_source 'Advanced Light Source station 11.3.1'
_diffrn_radiation_type synchrotron
_diffrn_radiation_wavelength 0.7749
_diffrn_reflns_av_R_equivalents 0.0341
_diffrn_reflns_av_unetI/netI 0.0393
_diffrn_reflns_Laue_measured_fraction_full 0.998
_diffrn_reflns_Laue_measured_fraction_max 0.998
_diffrn_reflns_limit_h_max 10
_diffrn_reflns_limit_h_min -10
_diffrn_reflns_limit_k_max 15
_diffrn_reflns_limit_k_min -15
_diffrn_reflns_limit_l_max 16
_diffrn_reflns_limit_l_min -16
_diffrn_reflns_number 14797
_diffrn_reflns_point_group_measured_fraction_full 0.998
_diffrn_reflns_point_group_measured_fraction_max 0.998
_diffrn_reflns_theta_full 33.000
_diffrn_reflns_theta_max 33.072
_diffrn_reflns_theta_min 2.172
_exptl_absorpt_coefficient_mu 0.820
_exptl_absorpt_correction_T_max 0.747
_exptl_absorpt_correction_T_min 0.656
_exptl_absorpt_correction_type multi-scan
_exptl_absorpt_process_details 'SADABS-2014/5 - Bruker AXS'
_exptl_crystal_colour colourless
_exptl_crystal_density_diffrn 1.631
_exptl_crystal_description block
_exptl_crystal_F_000 436
_exptl_crystal_preparation ', Magnetic properties'
_exptl_crystal_size_max 0.100
_exptl_crystal_size_mid 0.070
_exptl_crystal_size_min 0.040
_refine_diff_density_max 0.825
_refine_diff_density_min -0.663
_refine_diff_density_rms 0.068
_refine_ls_extinction_method none
_refine_ls_goodness_of_fit_ref 1.048
_refine_ls_hydrogen_treatment constr
_refine_ls_matrix_type full
_refine_ls_number_parameters 317
_refine_ls_number_reflns 5098
_refine_ls_number_restraints 272
_refine_ls_restrained_S_all 1.181
_refine_ls_R_factor_all 0.0652
_refine_ls_R_factor_gt 0.0509
_refine_ls_shift/su_max 0.000
_refine_ls_shift/su_mean 0.000
_refine_ls_structure_factor_coef Fsqd
_refine_ls_weighting_details 'w=1/[\s^2^(Fo^2^)+(0.0709P)^2^+0.5176P] where P=(Fo^2^+2Fc^2^)/3'
_refine_ls_weighting_scheme calc
_refine_ls_wR_factor_gt 0.1353
_refine_ls_wR_factor_ref 0.1457
_reflns_Friedel_coverage 0.000
_reflns_number_gt 4107
_reflns_number_total 5098
_reflns_threshold_expression 'I > 2\s(I)'
_cod_data_source_file c6sc04737h2.cif
_cod_data_source_block 200k
_cod_depositor_comments
;Adding full bibliography for 1544809--1544810.cif.

 Adding full bibliography for 1544809--1544810.cif.
;
_cod_database_code 1544809
_shelx_space_group_comment
;
The symmetry employed for this shelxl refinement is uniquely defined
by the following loop, which should always be used as a source of
symmetry information in preference to the above space-group names.
They are only intended as comments.
;
_shelx_estimated_absorpt_t_min 0.922
_shelx_estimated_absorpt_t_max 0.968
_shelxl_version_number 2014-3

loop_
_space_group_symop_operation_xyz
'x, y, z'
'-x, -y, -z'

loop_
_atom_site_label
_atom_site_type_symbol
_atom_site_fract_x
_atom_site_fract_y
_atom_site_fract_z
_atom_site_U_iso_or_equiv
_atom_site_adp_type
_atom_site_occupancy
_atom_site_site_symmetry_order
_atom_site_calc_flag
_atom_site_refinement_flags_posn
_atom_site_refinement_flags_adp
_atom_site_refinement_flags_occupancy
_atom_site_disorder_assembly
_atom_site_disorder_group
Fe1 Fe 0.5000 0.5000 0.5000 0.02819(12) Uani 1 2 d S . P . .
N1 N 0.6672(2) 0.67138(17) 0.43034(17) 0.0342(4) Uani 1 1 d . . . . .
N2 N 0.7643(3) 0.7126(2) 0.3193(2) 0.0511(5) Uani 1 1 d . . . . .
N3 N 0.8385(3) 0.8226(2) 0.2946(2) 0.0538(6) Uani 1 1 d . . . . .
N4 N 0.7905(2) 0.85391(18) 0.39075(18) 0.0350(4) Uani 1 1 d . . . . .
N5 N 0.6749(2) 0.40809(17) 0.40823(18) 0.0350(4) Uani 1 1 d . . . . .
N6 N 0.7520(4) 0.2877(2) 0.4772(2) 0.0548(6) Uani 1 1 d . . . . .
N7 N 0.8537(3) 0.2588(2) 0.4022(2) 0.0527(6) Uani 1 1 d . . . . .
N8 N 0.8437(3) 0.35996(18) 0.2838(2) 0.0383(4) Uani 1 1 d . . . . .
N9 N 0.6570(3) 0.40164(18) 0.67954(17) 0.0361(4) Uani 1 1 d . . . . .
N10 N 0.7557(3) 0.4649(2) 0.7310(2) 0.0557(6) Uani 1 1 d . . . . .
N11 N 0.8441(3) 0.3787(3) 0.8315(2) 0.0636(7) Uani 1 1 d . . . . .
N12 N 0.8017(3) 0.2604(2) 0.8461(2) 0.0486(5) Uani 1 1 d . . . . .
C1 C 0.6864(3) 0.7614(2) 0.4724(2) 0.0346(4) Uani 1 1 d . . . . .
H1A H 0.6340 0.7599 0.5488 0.041 Uiso 1 1 calc R U . . .
C2 C 0.8413(4) 0.9780(3) 0.3901(3) 0.0498(6) Uani 1 1 d . . . . .
H2A H 0.9671 0.9931 0.3679 0.075 Uiso 1 1 calc R U . . .
H2B H 0.8212 0.9732 0.4769 0.075 Uiso 1 1 calc R U . . .
H2C H 0.7697 1.0507 0.3251 0.075 Uiso 1 1 calc R U . . .
C3 C 0.7344(4) 0.4500(2) 0.2893(2) 0.0457(6) Uani 1 1 d . . . . .
H3A H 0.7040 0.5324 0.2178 0.055 Uiso 1 1 calc R U . . .
C4 C 0.9459(5) 0.3598(3) 0.1748(3) 0.0648(8) Uani 1 1 d . . . . .
H4A H 1.0092 0.2749 0.2036 0.097 Uiso 1 1 calc R U . . .
H4B H 1.0315 0.4310 0.1452 0.097 Uiso 1 1 calc R U . . .
H4C H 0.8653 0.3732 0.1026 0.097 Uiso 1 1 calc R U . . .
C5 C 0.6878(4) 0.2741(2) 0.7533(2) 0.0465(6) Uani 1 1 d . . . . .
H5A H 0.6366 0.2043 0.7415 0.056 Uiso 1 1 calc R U . . .
C6 C 0.8743(6) 0.1387(4) 0.9526(3) 0.0812(12) Uani 1 1 d . . . . .
H6A H 0.9901 0.1561 0.9796 0.122 Uiso 1 1 calc R U . . .
H6B H 0.8881 0.0708 0.9221 0.122 Uiso 1 1 calc R U . . .
H6C H 0.7932 0.1080 1.0271 0.122 Uiso 1 1 calc R U . . .
S1 S 0.36477(12) 0.10525(8) 0.21478(8) 0.0460(3) Uani 0.770(2) 1 d . U P A 1
O1 O 0.4880(7) 0.0090(5) 0.2066(4) 0.0626(11) Uani 0.770(2) 1 d . U P A 1
O2 O 0.1828(6) 0.0897(5) 0.1932(7) 0.0958(15) Uani 0.770(2) 1 d . U P A 1
O3 O 0.3854(8) 0.1403(5) 0.3156(4) 0.1139(14) Uani 0.770(2) 1 d . U P A 1
C7 C 0.4167(8) 0.2522(5) 0.0682(6) 0.0760(10) Uani 0.770(2) 1 d . U P A 1
F1 F 0.3220(6) 0.3553(3) 0.0533(5) 0.1151(16) Uani 0.770(2) 1 d . U P A 1
F2 F 0.5856(6) 0.2836(5) 0.0677(5) 0.1232(14) Uani 0.770(2) 1 d . U P A 1
F3 F 0.4130(6) 0.2405(5) -0.0358(3) 0.1368(13) Uani 0.770(2) 1 d . U P A 1
S2 S 0.4192(5) 0.2485(4) 0.1279(4) 0.0505(8) Uani 0.230(2) 1 d . U P A 2
O4 O 0.399(2) 0.2323(15) 0.2563(12) 0.089(3) Uani 0.230(2) 1 d . U P A 2
O5 O 0.2655(19) 0.3178(16) 0.0248(13) 0.082(3) Uani 0.230(2) 1 d . U P A 2
O6 O 0.601(2) 0.2544(19) 0.1259(14) 0.083(3) Uani 0.230(2) 1 d . U P A 2
C8 C 0.373(2) 0.0892(15) 0.1318(15) 0.0635(15) Uani 0.230(2) 1 d . U P A 2
F4 F 0.3825(17) 0.1017(14) 0.0139(11) 0.105(3) Uani 0.230(2) 1 d . U P A 2
F5 F 0.454(2) -0.0068(16) 0.2494(14) 0.074(3) Uani 0.230(2) 1 d . U P A 2
F6 F 0.2031(18) 0.0530(16) 0.1726(16) 0.086(3) Uani 0.230(2) 1 d . U P A 2

loop_
_atom_site_aniso_label
_atom_site_aniso_U_11
_atom_site_aniso_U_22
_atom_site_aniso_U_33
_atom_site_aniso_U_23
_atom_site_aniso_U_13
_atom_site_aniso_U_12
Fe1 0.0376(2) 0.02105(19) 0.0255(2) -0.01022(15) -0.00041(15) 0.00365(14)
N1 0.0445(10) 0.0289(8) 0.0301(8) -0.0141(7) 0.0027(7) -0.0008(7)
N2 0.0675(14) 0.0445(11) 0.0496(12) -0.0282(10) 0.0238(10) -0.0147(10)
N3 0.0675(14) 0.0493(12) 0.0529(13) -0.0296(11) 0.0252(11) -0.0197(11)
N4 0.0368(9) 0.0312(8) 0.0382(9) -0.0166(7) -0.0013(7) -0.0031(7)
N5 0.0443(10) 0.0272(8) 0.0337(9) -0.0141(7) 0.0017(7) 0.0058(7)
N6 0.0814(16) 0.0369(11) 0.0415(11) -0.0143(9) 0.0033(11) 0.0229(11)
N7 0.0671(14) 0.0410(11) 0.0495(12) -0.0206(10) 0.0018(10) 0.0199(10)
N8 0.0417(10) 0.0326(9) 0.0448(10) -0.0211(8) 0.0100(8) -0.0016(7)
N9 0.0442(10) 0.0315(9) 0.0309(9) -0.0127(7) -0.0045(7) 0.0063(7)
N10 0.0702(15) 0.0456(12) 0.0452(12) -0.0146(10) -0.0176(11) -0.0065(11)
N11 0.0603(14) 0.0709(17) 0.0485(13) -0.0165(12) -0.0193(11) -0.0028(12)
N12 0.0511(11) 0.0521(12) 0.0347(10) -0.0133(9) -0.0056(8) 0.0230(10)
C1 0.0426(11) 0.0312(10) 0.0316(10) -0.0155(8) -0.0003(8) -0.0020(8)
C2 0.0560(14) 0.0375(12) 0.0596(15) -0.0243(11) -0.0056(12) -0.0120(11)
C3 0.0634(15) 0.0329(11) 0.0376(11) -0.0136(9) 0.0084(10) 0.0110(10)
C4 0.0739(19) 0.0608(17) 0.0690(19) -0.0374(15) 0.0345(16) -0.0030(15)
C5 0.0657(15) 0.0365(11) 0.0347(11) -0.0143(9) -0.0079(10) 0.0171(11)
C6 0.097(3) 0.078(2) 0.0485(16) -0.0121(15) -0.0180(16) 0.056(2)
S1 0.0549(5) 0.0442(4) 0.0355(4) -0.0153(3) 0.0062(3) 0.0102(3)
O1 0.063(2) 0.056(2) 0.070(2) -0.0313(17) -0.0030(18) 0.0186(18)
O2 0.0475(13) 0.082(3) 0.148(4) -0.043(2) 0.0277(17) -0.0079(15)
O3 0.200(4) 0.101(3) 0.0585(17) -0.0530(18) 0.001(2) 0.021(3)
C7 0.0708(18) 0.0670(18) 0.0633(17) -0.0057(16) 0.025(2) 0.0078(15)
F1 0.107(3) 0.0591(16) 0.120(3) 0.0126(14) 0.038(2) 0.0220(17)
F2 0.0801(17) 0.099(3) 0.169(4) -0.040(3) 0.064(2) -0.0256(18)
F3 0.164(3) 0.162(3) 0.0439(13) -0.0116(16) 0.0200(17) 0.031(3)
S2 0.0497(14) 0.0565(15) 0.0495(16) -0.0280(14) -0.0040(13) 0.0115(11)
O4 0.132(6) 0.095(6) 0.051(3) -0.042(4) -0.002(4) 0.004(6)
O5 0.068(4) 0.085(5) 0.047(4) 0.011(5) -0.002(3) 0.023(5)
O6 0.057(2) 0.091(7) 0.075(6) -0.012(6) -0.008(3) -0.026(4)
C8 0.066(3) 0.064(2) 0.065(3) -0.032(2) 0.000(3) -0.003(3)
F4 0.130(7) 0.132(7) 0.092(4) -0.086(5) -0.005(4) -0.004(6)
F5 0.064(5) 0.053(2) 0.098(5) -0.027(5) -0.015(5) 0.003(4)
F6 0.061(3) 0.092(6) 0.093(5) -0.029(5) -0.017(3) -0.016(4)

loop_
_atom_type_symbol
_atom_type_description
_atom_type_scat_dispersion_real
_atom_type_scat_dispersion_imag
_atom_type_scat_source
C C 0.0040 0.0020 'XDisp Program in WinGX L.J. Farrugia, J.Appl.Cryst. 2012,45,849-854'
H H 0.0000 0.0000 'XDisp Program in WinGX L.J. Farrugia, J.Appl.Cryst. 2012,45,849-854'
N N 0.0076 0.0040 'XDisp Program in WinGX L.J. Farrugia, J.Appl.Cryst. 2012,45,849-854'
O O 0.0132 0.0074 'XDisp Program in WinGX L.J. Farrugia, J.Appl.Cryst. 2012,45,849-854'
F F 0.0211 0.0125 'XDisp Program in WinGX L.J. Farrugia, J.Appl.Cryst. 2012,45,849-854'
S S 0.1431 0.1480 'XDisp Program in WinGX L.J. Farrugia, J.Appl.Cryst. 2012,45,849-854'
Fe Fe 0.3555 0.9930 'XDisp Program in WinGX L.J. Farrugia, J.Appl.Cryst. 2012,45,849-854'

loop_
_geom_angle_atom_site_label_1
_geom_angle_atom_site_label_2
_geom_angle_atom_site_label_3
_geom_angle
_geom_angle_site_symmetry_1
_geom_angle_site_symmetry_3
N1 Fe1 N1 180.0 2_666 .
N1 Fe1 N9 88.75(7) 2_666 .
N1 Fe1 N9 91.25(7) . .
N1 Fe1 N9 91.25(7) 2_666 2_666
N1 Fe1 N9 88.75(7) . 2_666
N9 Fe1 N9 180.00(8) . 2_666
N1 Fe1 N5 90.59(7) 2_666 2_666
N1 Fe1 N5 89.41(7) . 2_666
N9 Fe1 N5 91.07(7) . 2_666
N9 Fe1 N5 88.93(7) 2_666 2_666
N1 Fe1 N5 89.41(7) 2_666 .
N1 Fe1 N5 90.59(7) . .
N9 Fe1 N5 88.93(7) . .
N9 Fe1 N5 91.07(7) 2_666 .
N5 Fe1 N5 180.0 2_666 .
C1 N1 N2 105.77(18) . .
C1 N1 Fe1 130.89(15) . .
N2 N1 Fe1 123.06(14) . .
N3 N2 N1 110.24(19) . .
N2 N3 N4 106.62(19) . .
C1 N4 N3 108.64(18) . .
C1 N4 C2 129.4(2) . .
N3 N4 C2 121.8(2) . .
C3 N5 N6 105.50(18) . .
C3 N5 Fe1 132.20(15) . .
N6 N5 Fe1 122.23(14) . .
N7 N6 N5 110.1(2) . .
N6 N7 N8 106.96(19) . .
C3 N8 N7 108.19(19) . .
C3 N8 C4 130.7(2) . .
N7 N8 C4 121.1(2) . .
C5 N9 N10 106.1(2) . .
C5 N9 Fe1 129.38(17) . .
N10 N9 Fe1 124.35(14) . .
N11 N10 N9 109.4(2) . .
N10 N11 N12 107.4(2) . .
C5 N12 N11 108.8(2) . .
C5 N12 C6 128.8(3) . .
N11 N12 C6 122.4(3) . .
N1 C1 N4 108.72(19) . .
N1 C1 H1A 125.6 . .
N4 C1 H1A 125.6 . .
N4 C2 H2A 109.5 . .
N4 C2 H2B 109.5 . .
H2A C2 H2B 109.5 . .
N4 C2 H2C 109.5 . .
H2A C2 H2C 109.5 . .
H2B C2 H2C 109.5 . .
N5 C3 N8 109.3(2) . .
N5 C3 H3A 125.4 . .
N8 C3 H3A 125.4 . .
N8 C4 H4A 109.5 . .
N8 C4 H4B 109.5 . .
H4A C4 H4B 109.5 . .
N8 C4 H4C 109.5 . .
H4A C4 H4C 109.5 . .
H4B C4 H4C 109.5 . .
N12 C5 N9 108.4(2) . .
N12 C5 H5A 125.8 . .
N9 C5 H5A 125.8 . .
N12 C6 H6A 109.5 . .
N12 C6 H6B 109.5 . .
H6A C6 H6B 109.5 . .
N12 C6 H6C 109.5 . .
H6A C6 H6C 109.5 . .
H6B C6 H6C 109.5 . .
O3 S1 O2 111.5(4) . .
O3 S1 O1 118.7(3) . .
O2 S1 O1 115.9(3) . .
O3 S1 C7 104.7(3) . .
O2 S1 C7 101.5(3) . .
O1 S1 C7 101.7(3) . .
F3 C7 F1 109.2(6) . .
F3 C7 F2 99.5(5) . .
F1 C7 F2 106.7(6) . .
F3 C7 S1 115.4(5) . .
F1 C7 S1 113.6(4) . .
F2 C7 S1 111.3(4) . .
O6 S2 O4 96.2(10) . .
O6 S2 O5 135.2(8) . .
O4 S2 O5 119.4(9) . .
O6 S2 C8 104.7(11) . .
O4 S2 C8 106.6(8) . .
O5 S2 C8 91.2(8) . .
F4 C8 F6 106.5(13) . .
F4 C8 F5 129.9(15) . .
F6 C8 F5 94.9(13) . .
F4 C8 S2 108.4(11) . .
F6 C8 S2 110.6(12) . .
F5 C8 S2 105.3(11) . .

loop_
_geom_bond_atom_site_label_1
_geom_bond_atom_site_label_2
_geom_bond_distance
_geom_bond_site_symmetry_2
Fe1 N1 2.1712(18) 2_666
Fe1 N1 2.1712(18) .
Fe1 N9 2.1852(18) .
Fe1 N9 2.1852(18) 2_666
Fe1 N5 2.1975(17) 2_666
Fe1 N5 2.1975(17) .
N1 C1 1.318(3) .
N1 N2 1.357(3) .
N2 N3 1.290(3) .
N3 N4 1.342(3) .
N4 C1 1.320(3) .
N4 C2 1.462(3) .
N5 C3 1.305(3) .
N5 N6 1.354(3) .
N6 N7 1.290(3) .
N7 N8 1.327(3) .
N8 C3 1.321(3) .
N8 C4 1.462(3) .
N9 C5 1.325(3) .
N9 N10 1.348(3) .
N10 N11 1.301(3) .
N11 N12 1.321(4) .
N12 C5 1.319(3) .
N12 C6 1.469(3) .
C1 H1A 0.9500 .
C2 H2A 0.9800 .
C2 H2B 0.9800 .
C2 H2C 0.9800 .
C3 H3A 0.9500 .
C4 H4A 0.9800 .
C4 H4B 0.9800 .
C4 H4C 0.9800 .
C5 H5A 0.9500 .
C6 H6A 0.9800 .
C6 H6B 0.9800 .
C6 H6C 0.9800 .
S1 O3 1.387(3) .
S1 O2 1.424(5) .
S1 O1 1.453(5) .
S1 C7 1.806(5) .
C7 F3 1.253(8) .
C7 F1 1.301(7) .
C7 F2 1.329(8) .
S2 O6 1.372(16) .
S2 O4 1.403(11) .
S2 O5 1.579(13) .
S2 C8 1.828(15) .
C8 F4 1.292(17) .
C8 F6 1.37(2) .
C8 F5 1.43(2) .
